data_1533514
loop_
_publ_author_name
'Sidey, V.I.'
'Zubaka, O.V.'
'Peresh, E.Yu.'
'Solomon, A.M.'
'Kun, S.V.'

_publ_section_title
;
 X-ray powder diffraction studies of Tl2 Te Br6 and Tl2 Te I6
;
_journal_name_full 'Journal of Alloys Compd.'
_journal_page_first 115
_journal_page_last 120
_journal_volume 367
_journal_year 2004
_chemical_formula_sum 'I6 Te Tl2'
_chemical_name_systematic 'Tl2 (Te I6)'
_space_group_IT_number 14
_symmetry_space_group_name_Hall '-P 2ybc'
_symmetry_space_group_name_H-M 'P 1 21/c 1'
_cell_angle_alpha 90
_cell_angle_beta 124.2
_cell_angle_gamma 90
_cell_formula_units_Z 2
_cell_length_a 7.765
_cell_length_b 8.174
_cell_length_c 13.756
_cell_volume 722.131
_citation_journal_id_ASTM JALCEU
_cod_data_source_file Sidey_JALCEU_2004_1393.cif
_cod_data_source_block I6Te1Tl2
_cod_original_cell_volume 722.1311
_cod_original_formula_sum 'I6 Te1 Tl2'
_cod_database_code 1533514

loop_
_symmetry_equiv_pos_as_xyz
x,y,z
-x,y+1/2,-z+1/2
-x,-y,-z
x,-y-1/2,z-1/2

loop_
_atom_site_label
_atom_site_type_symbol
_atom_site_fract_x
_atom_site_fract_y
_atom_site_fract_z
_atom_site_occupancy
_atom_site_U_iso_or_equiv
I1 I-1 0.8183 0.0024 0.7474 1 0.0
I2 I-1 0.6445 0.3074 0.4561 1 0.0
Te1 Te+4 0 0 0 1 0.0
I3 I-1 0.2366 0.2916 0.025 1 0.0
Tl1 Tl+1 0.7098 0.4185 0.7449 1 0.0
